data_7230030
loop_
_publ_author_name
'Zeng, Cheng-Hui'
'Wu, Haiming'
'Luo, Zhixun'
'Yao, Jiannian'

_publ_section_title
;
 Weak interactions cause selective cocrystal formation of lanthanide
 nitrates and tetra-2-pyridinylpyrazine
;
_journal_issue 8
_journal_name_full CrystEngComm
_journal_page_first 1123
_journal_paper_doi 10.1039/C7CE02098H
_journal_volume 20
_journal_year 2018
_chemical_formula_sum 'C24 H18 Eu N11 O15'
_chemical_formula_weight 852.45
_space_group_IT_number 15
_space_group_name_Hall '-C 2yc'
_space_group_name_H-M_alt 'C 1 2/c 1'
_symmetry_cell_setting monoclinic
_symmetry_space_group_name_Hall '-C 2yc'
_symmetry_space_group_name_H-M 'C 1 2/c 1'
_atom_sites_solution_hydrogens geom
_atom_sites_solution_primary direct
_atom_sites_solution_secondary difmap
_audit_creation_method SHELXL-97
_audit_update_record
;
2017-09-30 deposited with the CCDC.
2018-01-25 downloaded from the CCDC.
;
_cell_angle_alpha 90.00
_cell_angle_beta 96.47(3)
_cell_angle_gamma 90.00
_cell_formula_units_Z 4
_cell_length_a 11.438(2)
_cell_length_b 19.463(4)
_cell_length_c 13.640(3)
_cell_measurement_reflns_used 5502
_cell_measurement_temperature 293(2)
_cell_measurement_theta_max 27.4845
_cell_measurement_theta_min 2.0752
_cell_volume 3017.2(11)
_computing_cell_refinement 'Bruker FRAMBO'
_computing_data_collection 'Bruker FRAMBO'
_computing_data_reduction 'Bruker SAINT'
_computing_molecular_graphics 'Bruker SHELXTL'
_computing_publication_material 'Bruker SHELXTL'
_computing_structure_refinement 'SHELXL-97 (Sheldrick, 1997)'
_computing_structure_solution 'SHELXS-97 (Sheldrick, 1990)'
_diffrn_ambient_temperature 293(2)
_diffrn_measured_fraction_theta_full 0.988
_diffrn_measured_fraction_theta_max 0.988
_diffrn_measurement_device_type 'multiwire proportional'
_diffrn_measurement_method 'phi and omega scans'
_diffrn_radiation_monochromator graphite
_diffrn_radiation_source 'fine-focus sealed tube'
_diffrn_radiation_type MoK\a
_diffrn_radiation_wavelength 0.71073
_diffrn_reflns_av_R_equivalents 0.0436
_diffrn_reflns_av_sigmaI/netI 0.0267
_diffrn_reflns_limit_h_max 14
_diffrn_reflns_limit_h_min -14
_diffrn_reflns_limit_k_max 25
_diffrn_reflns_limit_k_min -25
_diffrn_reflns_limit_l_max 17
_diffrn_reflns_limit_l_min -17
_diffrn_reflns_number 18534
_diffrn_reflns_theta_full 27.50
_diffrn_reflns_theta_max 27.50
_diffrn_reflns_theta_min 3.01
_exptl_absorpt_coefficient_mu 2.173
_exptl_absorpt_correction_T_max 0.8284
_exptl_absorpt_correction_T_min 0.5341
_exptl_absorpt_correction_type multi-scan
_exptl_crystal_colour colorless
_exptl_crystal_density_diffrn 1.877
_exptl_crystal_density_method 'not measured'
_exptl_crystal_description prism
_exptl_crystal_F_000 1688
_exptl_crystal_size_max 0.33
_exptl_crystal_size_mid 0.17
_exptl_crystal_size_min 0.09
_refine_diff_density_max 1.303
_refine_diff_density_min -0.693
_refine_diff_density_rms 0.090
_refine_ls_extinction_method none
_refine_ls_goodness_of_fit_ref 1.007
_refine_ls_hydrogen_treatment mixed
_refine_ls_matrix_type full
_refine_ls_number_parameters 232
_refine_ls_number_reflns 3438
_refine_ls_number_restraints 0
_refine_ls_restrained_S_all 1.007
_refine_ls_R_factor_all 0.0358
_refine_ls_R_factor_gt 0.0348
_refine_ls_shift/su_max 0.000
_refine_ls_shift/su_mean 0.000
_refine_ls_structure_factor_coef Fsqd
_refine_ls_weighting_details 'calc w=1/[\s^2^(Fo^2^)+(0.0627P)^2^+9.9261P] where P=(Fo^2^+2Fc^2^)/3'
_refine_ls_weighting_scheme calc
_refine_ls_wR_factor_gt 0.0956
_refine_ls_wR_factor_ref 0.0963
_reflns_number_gt 3384
_reflns_number_total 3438
_reflns_threshold_expression >2sigma(I)
_cod_data_source_file c7ce02098h2.cif
_cod_data_source_block 1-Eu
_cod_depositor_comments
;
The following automatic conversions were performed:

'_symmetry_cell_setting' value 'Monoclinic' changed to 'monoclinic'
according to
/home/data/users/saulius/crontab/automatic-downloads/rss-feeds/RSC/lib/dictionaries/cif_core.dic
dictionary named 'cif_core.dic' version 2.4.2 from 2011-04-26.

Automatic conversion script
Id: cif_fix_values 4973 2017-02-22 13:04:09Z antanas 

 Adding full bibliography for 7230030--7230033.cif.
;
_cod_original_sg_symbol_H-M C2/c
_cod_database_code 7230030

loop_
_symmetry_equiv_pos_as_xyz
'x, y, z'
'-x, y, -z+1/2'
'x+1/2, y+1/2, z'
'-x+1/2, y+1/2, -z+1/2'
'-x, -y, -z'
'x, -y, z-1/2'
'-x+1/2, -y+1/2, -z'
'x+1/2, -y+1/2, z-1/2'

loop_
_atom_site_label
_atom_site_type_symbol
_atom_site_fract_x
_atom_site_fract_y
_atom_site_fract_z
_atom_site_U_iso_or_equiv
_atom_site_adp_type
_atom_site_occupancy
_atom_site_symmetry_multiplicity
_atom_site_calc_flag
_atom_site_refinement_flags
N4 N 0.5761(3) 0.23956(17) 0.0847(3) 0.0361(7) Uani 1 1 d .
H4A H 0.5648 0.1985 0.0624 0.043 Uiso 1 1 calc R
N5 N 0.5142(3) 0.13533(16) -0.0189(2) 0.0291(6) Uani 1 1 d .
N6 N 0.2842(2) 0.30621(15) 0.0526(2) 0.0264(6) Uani 1 1 d .
C7 C 0.3296(3) 0.20050(17) -0.0208(3) 0.0249(6) Uani 1 1 d .
C8 C 0.3992(3) 0.14066(18) -0.0515(3) 0.0258(7) Uani 1 1 d .
C6 C 0.3658(3) 0.26046(18) 0.0347(3) 0.0257(7) Uani 1 1 d .
C5 C 0.4860(3) 0.28367(18) 0.0778(3) 0.0270(7) Uani 1 1 d .
C4 C 0.5042(3) 0.35065(19) 0.1122(3) 0.0313(7) Uani 1 1 d .
H4B H 0.4425 0.3821 0.1066 0.038 Uiso 1 1 calc R
C3 C 0.6148(3) 0.3700(2) 0.1549(3) 0.0367(8) Uani 1 1 d .
H3A H 0.6278 0.4145 0.1784 0.044 Uiso 1 1 calc R
C10 C 0.4141(3) 0.03533(19) -0.1416(3) 0.0325(8) Uani 1 1 d .
H10A H 0.3795 0.0010 -0.1825 0.039 Uiso 1 1 calc R
C12 C 0.5802(3) 0.0836(2) -0.0466(3) 0.0328(8) Uani 1 1 d .
H12A H 0.6598 0.0822 -0.0233 0.039 Uiso 1 1 calc R
C11 C 0.5332(3) 0.03269(19) -0.1087(3) 0.0339(8) Uani 1 1 d .
H11A H 0.5801 -0.0027 -0.1281 0.041 Uiso 1 1 calc R
C9 C 0.3468(3) 0.08989(19) -0.1128(3) 0.0290(7) Uani 1 1 d .
H9A H 0.2669 0.0922 -0.1347 0.035 Uiso 1 1 calc R
C2 C 0.7059(3) 0.3230(2) 0.1625(3) 0.0369(9) Uani 1 1 d .
H2A H 0.7804 0.3350 0.1918 0.044 Uiso 1 1 calc R
C1 C 0.6834(3) 0.2577(2) 0.1255(4) 0.0423(10) Uani 1 1 d .
H1A H 0.7441 0.2257 0.1291 0.051 Uiso 1 1 calc R
Eu1 Eu 0.0000 0.110504(11) 0.2500 0.02539(10) Uani 1 2 d S
O8 O 0.0484(2) 0.22641(13) 0.3229(2) 0.0318(6) Uani 1 1 d .
N1 N -0.2371(3) 0.11075(16) 0.3118(3) 0.0366(8) Uani 1 1 d .
O9 O 0.0000 0.32402(18) 0.2500 0.0330(8) Uani 1 2 d S
O3 O -0.3387(3) 0.11402(17) 0.3312(3) 0.0573(10) Uani 1 1 d .
N3 N 0.0000 0.2607(2) 0.2500 0.0251(8) Uani 1 2 d S
O6 O 0.1591(3) 0.00696(17) 0.4915(2) 0.0465(7) Uani 1 1 d .
N2 N 0.1067(3) 0.03841(17) 0.4230(3) 0.0363(7) Uani 1 1 d .
O4 O 0.1192(5) 0.10307(15) 0.4130(3) 0.0621(11) Uani 1 1 d .
O1 O -0.1982(3) 0.0588(2) 0.2721(3) 0.0626(10) Uani 1 1 d .
O2 O -0.1635(3) 0.1567(2) 0.3342(4) 0.0737(13) Uani 1 1 d .
O5 O 0.0405(3) 0.00935(16) 0.3558(3) 0.0492(8) Uani 1 1 d .

loop_
_atom_site_aniso_label
_atom_site_aniso_U_11
_atom_site_aniso_U_22
_atom_site_aniso_U_33
_atom_site_aniso_U_23
_atom_site_aniso_U_13
_atom_site_aniso_U_12
N4 0.0215(14) 0.0303(16) 0.054(2) -0.0093(14) -0.0080(14) 0.0046(12)
N5 0.0200(13) 0.0263(14) 0.0400(17) -0.0024(13) -0.0012(12) 0.0033(11)
N6 0.0203(13) 0.0252(13) 0.0324(15) -0.0021(11) -0.0028(11) 0.0013(11)
C7 0.0188(14) 0.0236(15) 0.0314(16) -0.0020(13) -0.0021(12) 0.0022(12)
C8 0.0207(15) 0.0249(16) 0.0317(17) 0.0007(13) 0.0030(13) 0.0013(12)
C6 0.0175(14) 0.0250(16) 0.0337(17) -0.0006(13) -0.0007(12) 0.0007(12)
C5 0.0177(15) 0.0289(17) 0.0330(17) -0.0001(13) -0.0031(13) 0.0004(12)
C4 0.0199(15) 0.0298(18) 0.043(2) -0.0048(15) -0.0008(14) 0.0024(13)
C3 0.0245(17) 0.0347(19) 0.049(2) -0.0073(17) -0.0033(16) -0.0037(15)
C10 0.0351(19) 0.0273(17) 0.0356(18) -0.0045(14) 0.0063(15) 0.0003(14)
C12 0.0247(17) 0.0289(18) 0.044(2) 0.0017(15) 0.0030(15) 0.0080(14)
C11 0.0348(19) 0.0281(17) 0.040(2) -0.0003(15) 0.0107(16) 0.0081(15)
C9 0.0263(17) 0.0274(16) 0.0329(18) -0.0017(14) 0.0020(14) 0.0015(14)
C2 0.0181(16) 0.042(2) 0.048(2) -0.0047(18) -0.0071(15) -0.0034(15)
C1 0.0207(17) 0.040(2) 0.062(3) -0.008(2) -0.0118(17) 0.0049(15)
Eu1 0.02296(14) 0.01926(14) 0.03297(15) 0.000 -0.00110(9) 0.000
O8 0.0269(12) 0.0250(12) 0.0414(14) 0.0044(10) -0.0059(11) -0.0008(10)
N1 0.0329(18) 0.0376(19) 0.0408(18) -0.0015(13) 0.0106(15) -0.0071(13)
O9 0.0312(18) 0.0199(16) 0.046(2) 0.000 -0.0035(16) 0.000
O3 0.0382(18) 0.058(2) 0.080(3) -0.0077(17) 0.0266(18) -0.0147(14)
N3 0.0159(17) 0.0185(17) 0.040(2) 0.000 -0.0005(16) 0.000
O6 0.0497(18) 0.0430(17) 0.0447(16) 0.0156(14) -0.0041(14) 0.0055(14)
N2 0.0370(17) 0.0335(16) 0.0384(17) 0.0069(14) 0.0038(14) 0.0011(14)
O4 0.105(3) 0.0277(15) 0.0469(19) 0.0041(13) -0.023(2) 0.0007(17)
O1 0.0485(19) 0.061(2) 0.081(3) -0.033(2) 0.0166(18) -0.0180(17)
O2 0.053(2) 0.054(2) 0.123(4) -0.043(2) 0.047(2) -0.0312(18)
O5 0.0497(18) 0.0335(15) 0.0593(19) 0.0169(14) -0.0162(15) -0.0145(13)

loop_
_atom_type_symbol
_atom_type_description
_atom_type_scat_dispersion_real
_atom_type_scat_dispersion_imag
_atom_type_scat_source
C C 0.0033 0.0016 'International Tables Vol C Tables 4.2.6.8 and 6.1.1.4'
H H 0.0000 0.0000 'International Tables Vol C Tables 4.2.6.8 and 6.1.1.4'
Eu Eu -0.1578 3.6682 'International Tables Vol C Tables 4.2.6.8 and 6.1.1.4'
N N 0.0061 0.0033 'International Tables Vol C Tables 4.2.6.8 and 6.1.1.4'
O O 0.0106 0.0060 'International Tables Vol C Tables 4.2.6.8 and 6.1.1.4'

loop_
_geom_angle_atom_site_label_1
_geom_angle_atom_site_label_2
_geom_angle_atom_site_label_3
_geom_angle
_geom_angle_site_symmetry_1
_geom_angle_site_symmetry_3
C1 N4 C5 121.6(3) . .
C1 N4 H4A 119.2 . .
C5 N4 H4A 119.2 . .
C12 N5 C8 121.8(3) . .
C7 N6 C6 123.6(3) 7 .
N6 C7 C6 117.9(3) 7 .
N6 C7 C8 111.3(3) 7 .
C6 C7 C8 130.8(3) . .
N5 C8 C9 119.0(3) . .
N5 C8 C7 119.9(3) . .
C9 C8 C7 121.1(3) . .
N6 C6 C7 118.4(3) . .
N6 C6 C5 110.9(3) . .
C7 C6 C5 130.7(3) . .
N4 C5 C4 119.5(3) . .
N4 C5 C6 119.9(3) . .
C4 C5 C6 120.6(3) . .
C5 C4 C3 119.4(3) . .
C5 C4 H4B 120.3 . .
C3 C4 H4B 120.3 . .
C2 C3 C4 119.8(4) . .
C2 C3 H3A 120.1 . .
C4 C3 H3A 120.1 . .
C9 C10 C11 119.4(4) . .
C9 C10 H10A 120.3 . .
C11 C10 H10A 120.3 . .
N5 C12 C11 121.5(3) . .
N5 C12 H12A 119.2 . .
C11 C12 H12A 119.2 . .
C12 C11 C10 118.4(3) . .
C12 C11 H11A 120.8 . .
C10 C11 H11A 120.8 . .
C10 C9 C8 119.9(3) . .
C10 C9 H9A 120.1 . .
C8 C9 H9A 120.1 . .
C3 C2 C1 118.3(3) . .
C3 C2 H2A 120.8 . .
C1 C2 H2A 120.8 . .
N4 C1 C2 121.3(4) . .
N4 C1 H1A 119.3 . .
C2 C1 H1A 119.3 . .
O5 Eu1 O5 73.32(16) 2 .
O5 Eu1 O2 96.95(15) 2 2
O5 Eu1 O2 117.55(11) . 2
O5 Eu1 O2 117.55(11) 2 .
O5 Eu1 O2 96.95(15) . .
O2 Eu1 O2 137.34(18) 2 .
O5 Eu1 O4 121.95(10) 2 .
O5 Eu1 O4 51.48(10) . .
O2 Eu1 O4 93.98(17) 2 .
O2 Eu1 O4 88.46(17) . .
O5 Eu1 O4 51.48(10) 2 2
O5 Eu1 O4 121.95(10) . 2
O2 Eu1 O4 88.46(17) 2 2
O2 Eu1 O4 93.98(17) . 2
O4 Eu1 O4 173.30(14) . 2
O5 Eu1 O8 167.32(11) 2 .
O5 Eu1 O8 118.10(10) . .
O2 Eu1 O8 73.24(13) 2 .
O2 Eu1 O8 68.44(10) . .
O4 Eu1 O8 67.76(9) . .
O4 Eu1 O8 118.94(9) 2 .
O5 Eu1 O8 118.10(10) 2 2
O5 Eu1 O8 167.32(11) . 2
O2 Eu1 O8 68.44(10) 2 2
O2 Eu1 O8 73.24(13) . 2
O4 Eu1 O8 118.94(9) . 2
O4 Eu1 O8 67.76(9) 2 2
O8 Eu1 O8 51.24(12) . 2
O5 Eu1 O1 68.81(12) 2 .
O5 Eu1 O1 73.90(13) . .
O2 Eu1 O1 159.30(16) 2 .
O2 Eu1 O1 49.77(11) . .
O4 Eu1 O1 106.24(16) . .
O4 Eu1 O1 70.96(16) 2 .
O8 Eu1 O1 118.21(10) . .
O8 Eu1 O1 104.20(12) 2 .
O5 Eu1 O1 73.90(13) 2 2
O5 Eu1 O1 68.81(12) . 2
O2 Eu1 O1 49.77(11) 2 2
O2 Eu1 O1 159.30(16) . 2
O4 Eu1 O1 70.96(15) . 2
O4 Eu1 O1 106.24(16) 2 2
O8 Eu1 O1 104.20(12) . 2
O8 Eu1 O1 118.21(10) 2 2
O1 Eu1 O1 133.08(19) . 2
O5 Eu1 N2 25.49(10) 2 2
O5 Eu1 N2 97.17(11) . 2
O2 Eu1 N2 93.98(15) 2 2
O2 Eu1 N2 106.46(12) . 2
O4 Eu1 N2 147.35(10) . 2
O4 Eu1 N2 26.02(10) 2 2
O8 Eu1 N2 144.60(9) . 2
O8 Eu1 N2 93.40(9) 2 2
O1 Eu1 N2 66.59(11) . 2
O1 Eu1 N2 90.64(13) 2 2
O5 Eu1 N2 97.17(11) 2 .
O5 Eu1 N2 25.49(10) . .
O2 Eu1 N2 106.46(12) 2 .
O2 Eu1 N2 93.98(15) . .
O4 Eu1 N2 26.02(10) . .
O4 Eu1 N2 147.35(10) 2 .
O8 Eu1 N2 93.40(9) . .
O8 Eu1 N2 144.60(9) 2 .
O1 Eu1 N2 90.64(13) . .
O1 Eu1 N2 66.59(11) 2 .
N2 Eu1 N2 121.99(14) 2 .
N3 O8 Eu1 96.0(2) . .
O1 N1 O2 115.1(4) . .
O1 N1 O3 121.9(4) . .
O2 N1 O3 122.9(4) . .
O1 N1 Eu1 59.3(2) . .
O2 N1 Eu1 56.5(2) . .
O3 N1 Eu1 174.9(3) . .
O9 N3 O8 121.64(19) . 2
O9 N3 O8 121.64(19) . .
O8 N3 O8 116.7(4) 2 .
O9 N3 Eu1 180.0 . .
O8 N3 Eu1 58.36(19) 2 .
O8 N3 Eu1 58.36(19) . .
O6 N2 O5 122.6(4) . .
O6 N2 O4 121.8(4) . .
O5 N2 O4 115.6(3) . .
O6 N2 Eu1 174.8(3) . .
O5 N2 Eu1 57.27(19) . .
O4 N2 Eu1 58.4(2) . .
N2 O4 Eu1 95.6(3) . .
N1 O1 Eu1 95.5(2) . .
N1 O2 Eu1 98.7(3) . .
N2 O5 Eu1 97.2(2) . .

loop_
_geom_bond_atom_site_label_1
_geom_bond_atom_site_label_2
_geom_bond_distance
_geom_bond_site_symmetry_2
N4 C1 1.336(5) .
N4 C5 1.337(4) .
N4 H4A 0.8600 .
N5 C12 1.338(5) .
N5 C8 1.345(4) .
N6 C7 1.331(4) 7
N6 C6 1.332(4) .
C7 N6 1.331(4) 7
C7 C6 1.426(5) .
C7 C8 1.497(5) .
C8 C9 1.386(5) .
C6 C5 1.502(4) .
C5 C4 1.393(5) .
C4 C3 1.384(5) .
C4 H4B 0.9300 .
C3 C2 1.382(6) .
C3 H3A 0.9300 .
C10 C9 1.394(5) .
C10 C11 1.386(6) .
C10 H10A 0.9300 .
C12 C11 1.374(6) .
C12 H12A 0.9300 .
C11 H11A 0.9300 .
C9 H9A 0.9300 .
C2 C1 1.380(6) .
C2 H2A 0.9300 .
C1 H1A 0.9300 .
Eu1 O5 2.454(3) 2
Eu1 O5 2.454(3) .
Eu1 O2 2.471(4) 2
Eu1 O2 2.471(4) .
Eu1 O4 2.477(4) .
Eu1 O4 2.477(4) 2
Eu1 O8 2.502(3) .
Eu1 O8 2.502(3) 2
Eu1 O1 2.529(4) .
Eu1 O1 2.529(4) 2
Eu1 N2 2.894(3) 2
Eu1 N2 2.894(3) .
O8 N3 1.271(3) .
N1 O1 1.252(5) .
N1 O2 1.242(5) .
N1 O3 1.223(5) .
O9 N3 1.233(5) .
N3 O8 1.271(3) 2
O6 N2 1.217(4) .
N2 O5 1.255(5) .
N2 O4 1.276(4) .

loop_
_geom_torsion_atom_site_label_1
_geom_torsion_atom_site_label_2
_geom_torsion_atom_site_label_3
_geom_torsion_atom_site_label_4
_geom_torsion
_geom_torsion_site_symmetry_1
_geom_torsion_site_symmetry_4
C12 N5 C8 C9 2.3(6) . .
C12 N5 C8 C7 -178.2(3) . .
N6 C7 C8 N5 -174.2(3) 7 .
C6 C7 C8 N5 5.8(6) . .
N6 C7 C8 C9 5.2(5) 7 .
C6 C7 C8 C9 -174.7(4) . .
C7 N6 C6 C7 -0.7(6) 7 .
C7 N6 C6 C5 178.3(3) 7 .
N6 C7 C6 N6 0.7(6) 7 .
C8 C7 C6 N6 -179.4(3) . .
N6 C7 C6 C5 -178.1(4) 7 .
C8 C7 C6 C5 1.8(7) . .
C1 N4 C5 C4 1.1(6) . .
C1 N4 C5 C6 -177.8(4) . .
N6 C6 C5 N4 167.0(3) . .
C7 C6 C5 N4 -14.1(6) . .
N6 C6 C5 C4 -11.9(5) . .
C7 C6 C5 C4 166.9(4) . .
N4 C5 C4 C3 -1.3(6) . .
C6 C5 C4 C3 177.7(4) . .
C5 C4 C3 C2 0.3(6) . .
C8 N5 C12 C11 -1.1(6) . .
N5 C12 C11 C10 -0.8(6) . .
C9 C10 C11 C12 1.4(6) . .
C11 C10 C9 C8 -0.2(6) . .
N5 C8 C9 C10 -1.6(5) . .
C7 C8 C9 C10 178.9(3) . .
C4 C3 C2 C1 0.9(7) . .
C5 N4 C1 C2 0.1(7) . .
C3 C2 C1 N4 -1.1(7) . .
O5 Eu1 O8 N3 35.2(5) 2 .
O5 Eu1 O8 N3 -171.75(13) . .
O2 Eu1 O8 N3 75.50(17) 2 .
O2 Eu1 O8 N3 -85.39(19) . .
O4 Eu1 O8 N3 177.1(2) . .
O4 Eu1 O8 N3 -3.0(2) 2 .
O8 Eu1 O8 N3 0.0 2 .
O1 Eu1 O8 N3 -85.77(18) . .
O1 Eu1 O8 N3 114.97(15) 2 .
N2 Eu1 O8 N3 2.9(2) 2 .
N2 Eu1 O8 N3 -178.33(14) . .
O5 Eu1 N1 O1 16.4(3) 2 .
O5 Eu1 N1 O1 -56.7(3) . .
O2 Eu1 N1 O1 129.8(4) 2 .
O2 Eu1 N1 O1 -169.9(5) . .
O4 Eu1 N1 O1 -106.8(3) . .
O4 Eu1 N1 O1 66.4(3) 2 .
O8 Eu1 N1 O1 -174.7(3) . .
O8 Eu1 N1 O1 134.4(3) 2 .
O1 Eu1 N1 O1 -40.4(6) 2 .
N2 Eu1 N1 O1 40.7(3) 2 .
N2 Eu1 N1 O1 -81.0(3) . .
O5 Eu1 N1 O2 -173.7(4) 2 .
O5 Eu1 N1 O2 113.2(4) . .
O2 Eu1 N1 O2 -60.3(7) 2 .
O4 Eu1 N1 O2 63.2(4) . .
O4 Eu1 N1 O2 -123.6(4) 2 .
O8 Eu1 N1 O2 -4.8(4) . .
O8 Eu1 N1 O2 -55.7(4) 2 .
O1 Eu1 N1 O2 169.9(5) . .
O1 Eu1 N1 O2 129.5(4) 2 .
N2 Eu1 N1 O2 -149.4(4) 2 .
N2 Eu1 N1 O2 88.9(4) . .
O5 Eu1 N1 O3 -88(3) 2 .
O5 Eu1 N1 O3 -161(3) . .
O2 Eu1 N1 O3 25(3) 2 .
O2 Eu1 N1 O3 85(3) . .
O4 Eu1 N1 O3 149(3) . .
O4 Eu1 N1 O3 -38(3) 2 .
O8 Eu1 N1 O3 81(3) . .
O8 Eu1 N1 O3 30(3) 2 .
O1 Eu1 N1 O3 -105(3) . .
O1 Eu1 N1 O3 -145(3) 2 .
N2 Eu1 N1 O3 -64(3) 2 .
N2 Eu1 N1 O3 174(3) . .
Eu1 O8 N3 O9 180.0 . .
Eu1 O8 N3 O8 0.0 . 2
O5 Eu1 N3 O9 78(100) 2 .
O5 Eu1 N3 O9 -102(100) . .
O2 Eu1 N3 O9 150(100) 2 .
O2 Eu1 N3 O9 -30(100) . .
O4 Eu1 N3 O9 -117(100) . .
O4 Eu1 N3 O9 63(100) 2 .
O8 Eu1 N3 O9 -114(100) . .
O8 Eu1 N3 O9 66(100) 2 .
O1 Eu1 N3 O9 -7(100) . .
O1 Eu1 N3 O9 173(100) 2 .
N2 Eu1 N3 O9 68(100) 2 .
N2 Eu1 N3 O9 -112(100) . .
O5 Eu1 N3 O8 12.25(19) 2 2
O5 Eu1 N3 O8 -167.75(19) . 2
O2 Eu1 N3 O8 84.4(2) 2 2
O2 Eu1 N3 O8 -95.6(2) . 2
O4 Eu1 N3 O8 177.34(19) . 2
O4 Eu1 N3 O8 -2.66(19) 2 2
O8 Eu1 N3 O8 180.0 . 2
O1 Eu1 N3 O8 -73.34(18) . 2
O1 Eu1 N3 O8 106.66(18) 2 2
N2 Eu1 N3 O8 1.91(16) 2 2
N2 Eu1 N3 O8 -178.09(16) . 2
O5 Eu1 N3 O8 -167.75(19) 2 .
O5 Eu1 N3 O8 12.25(19) . .
O2 Eu1 N3 O8 -95.6(2) 2 .
O2 Eu1 N3 O8 84.4(2) . .
O4 Eu1 N3 O8 -2.66(19) . .
O4 Eu1 N3 O8 177.34(19) 2 .
O8 Eu1 N3 O8 180.0 2 .
O1 Eu1 N3 O8 106.66(18) . .
O1 Eu1 N3 O8 -73.34(18) 2 .
N2 Eu1 N3 O8 -178.09(16) 2 .
N2 Eu1 N3 O8 1.91(16) . .
O5 Eu1 N2 O6 69(3) 2 .
O5 Eu1 N2 O6 90(3) . .
O2 Eu1 N2 O6 -30(3) 2 .
O2 Eu1 N2 O6 -172(3) . .
O4 Eu1 N2 O6 -94(3) . .
O4 Eu1 N2 O6 84(3) 2 .
O8 Eu1 N2 O6 -104(3) . .
O8 Eu1 N2 O6 -106(3) 2 .
O1 Eu1 N2 O6 138(3) . .
O1 Eu1 N2 O6 0(3) 2 .
N2 Eu1 N2 O6 75(3) 2 .
O5 Eu1 N2 O5 -20.6(3) 2 .
O2 Eu1 N2 O5 -120.1(3) 2 .
O2 Eu1 N2 O5 97.8(3) . .
O4 Eu1 N2 O5 176.0(4) . .
O4 Eu1 N2 O5 -5.9(4) 2 .
O8 Eu1 N2 O5 166.4(3) . .
O8 Eu1 N2 O5 164.2(2) 2 .
O1 Eu1 N2 O5 48.1(3) . .
O1 Eu1 N2 O5 -89.6(3) 2 .
N2 Eu1 N2 O5 -14.4(2) 2 .
O5 Eu1 N2 O4 163.3(3) 2 .
O5 Eu1 N2 O4 -176.0(4) . .
O2 Eu1 N2 O4 63.9(3) 2 .
O2 Eu1 N2 O4 -78.2(3) . .
O4 Eu1 N2 O4 178.03(8) 2 .
O8 Eu1 N2 O4 -9.6(3) . .
O8 Eu1 N2 O4 -11.9(4) 2 .
O1 Eu1 N2 O4 -127.9(3) . .
O1 Eu1 N2 O4 94.4(3) 2 .
N2 Eu1 N2 O4 169.5(3) 2 .
O6 N2 O4 Eu1 173.9(3) . .
O5 N2 O4 Eu1 -3.7(4) . .
O5 Eu1 O4 N2 -19.6(4) 2 .
O5 Eu1 O4 N2 2.2(2) . .
O2 Eu1 O4 N2 -120.3(3) 2 .
O2 Eu1 O4 N2 102.3(3) . .
O4 Eu1 O4 N2 -9.1(3) 2 .
O8 Eu1 O4 N2 169.6(4) . .
O8 Eu1 O4 N2 172.2(3) 2 .
O1 Eu1 O4 N2 55.2(3) . .
O1 Eu1 O4 N2 -75.5(3) 2 .
N2 Eu1 O4 N2 -16.6(5) 2 .
O2 N1 O1 Eu1 -9.3(5) . .
O3 N1 O1 Eu1 174.2(4) . .
O5 Eu1 O1 N1 -162.4(3) 2 .
O5 Eu1 O1 N1 119.7(3) . .
O2 Eu1 O1 N1 -113.6(4) 2 .
O2 Eu1 O1 N1 5.5(3) . .
O4 Eu1 O1 N1 79.1(3) . .
O4 Eu1 O1 N1 -107.3(3) 2 .
O8 Eu1 O1 N1 6.0(3) . .
O8 Eu1 O1 N1 -47.3(3) 2 .
O1 Eu1 O1 N1 158.0(3) 2 .
N2 Eu1 O1 N1 -134.9(3) 2 .
N2 Eu1 O1 N1 100.2(3) . .
O1 N1 O2 Eu1 9.6(5) . .
O3 N1 O2 Eu1 -174.0(4) . .
O5 Eu1 O2 N1 7.1(4) 2 .
O5 Eu1 O2 N1 -67.6(3) . .
O2 Eu1 O2 N1 147.3(4) 2 .
O4 Eu1 O2 N1 -118.5(3) . .
O4 Eu1 O2 N1 55.2(3) 2 .
O8 Eu1 O2 N1 174.8(4) . .
O8 Eu1 O2 N1 120.6(4) 2 .
O1 Eu1 O2 N1 -5.6(3) . .
O1 Eu1 O2 N1 -112.6(4) 2 .
N2 Eu1 O2 N1 32.0(4) 2 .
N2 Eu1 O2 N1 -93.1(3) . .
O6 N2 O5 Eu1 -173.8(3) . .
O4 N2 O5 Eu1 3.7(4) . .
O5 Eu1 O5 N2 158.6(3) 2 .
O2 Eu1 O5 N2 69.4(3) 2 .
O2 Eu1 O5 N2 -84.7(3) . .
O4 Eu1 O5 N2 -2.2(3) . .
O4 Eu1 O5 N2 176.2(3) 2 .
O8 Eu1 O5 N2 -15.4(3) . .
O8 Eu1 O5 N2 -46.1(5) 2 .
O1 Eu1 O5 N2 -129.2(3) . .
O1 Eu1 O5 N2 79.8(3) 2 .
N2 Eu1 O5 N2 167.7(2) 2 .
